data_7241309
loop_
_publ_author_name
'Wei, Han'
'Wang, Cui-Li'
'gao, wei'
'Liu, Jie-Ping'
'Zhang, Xiumei'

_publ_section_title
;
 Novel 3D anionic heterometallic frameworks based on trinuclear CoII and
 trinuclear LnIII motifs: displaying slow magnetic relaxation and
 selective adsorption of methylene blue
;
_journal_name_full CrystEngComm
_journal_paper_doi 10.1039/D0CE01254H
_journal_year 2020
_chemical_formula_sum 'C66 H113 Co3 Ho3 N30 O49'
_chemical_formula_weight 2782.44
_space_group_crystal_system monoclinic
_space_group_IT_number 12
_space_group_name_Hall '-C 2y'
_space_group_name_H-M_alt 'C 1 2/m 1'
_atom_sites_solution_hydrogens mixed
_audit_creation_method SHELXL-2014/7
_audit_update_record
;
2020-08-26 deposited with the CCDC.	2020-09-25 downloaded from the CCDC.
;
_cell_angle_alpha 90
_cell_angle_beta 111.329(6)
_cell_angle_gamma 90
_cell_formula_units_Z 4
_cell_length_a 28.330(12)
_cell_length_b 33.266(15)
_cell_length_c 13.650(6)
_cell_measurement_reflns_used 8346
_cell_measurement_temperature 298(2)
_cell_measurement_theta_max 22.526
_cell_measurement_theta_min 2.421
_cell_volume 11983(9)
_computing_cell_refinement 'Bruker SMART'
_computing_data_collection 'Bruker SMART'
_computing_data_reduction 'Bruker SHELXTL'
_computing_molecular_graphics 'Bruker SHELXTL'
_computing_publication_material 'Bruker SHELXTL'
_computing_structure_refinement 'SHELXL-2014/7 (Sheldrick, 2014)'
_computing_structure_solution 'SHELXS-97 (Sheldrick, 1990)'
_diffrn_ambient_temperature 298(2)
_diffrn_measured_fraction_theta_full 0.998
_diffrn_measured_fraction_theta_max 0.998
_diffrn_measurement_device_type 'CCD area detector'
_diffrn_measurement_method 'phi and omega scans'
_diffrn_radiation_type MoK\a
_diffrn_radiation_wavelength 0.71073
_diffrn_reflns_av_R_equivalents 0.0734
_diffrn_reflns_av_unetI/netI 0.0853
_diffrn_reflns_Laue_measured_fraction_full 0.998
_diffrn_reflns_Laue_measured_fraction_max 0.998
_diffrn_reflns_limit_h_max 31
_diffrn_reflns_limit_h_min -33
_diffrn_reflns_limit_k_max 38
_diffrn_reflns_limit_k_min -39
_diffrn_reflns_limit_l_max 15
_diffrn_reflns_limit_l_min -16
_diffrn_reflns_number 31249
_diffrn_reflns_point_group_measured_fraction_full 0.998
_diffrn_reflns_point_group_measured_fraction_max 0.998
_diffrn_reflns_theta_full 25.019
_diffrn_reflns_theta_max 25.019
_diffrn_reflns_theta_min 2.106
_exptl_absorpt_coefficient_mu 2.455
_exptl_absorpt_correction_T_max 0.8682
_exptl_absorpt_correction_T_min 0.5202
_exptl_absorpt_correction_type multi-scan
_exptl_absorpt_process_details sadabs
_exptl_crystal_colour colorless
_exptl_crystal_density_diffrn 1.542
_exptl_crystal_description block
_exptl_crystal_F_000 5572
_exptl_crystal_size_max 0.310
_exptl_crystal_size_mid 0.100
_exptl_crystal_size_min 0.060
_refine_diff_density_max 2.387
_refine_diff_density_min -1.742
_refine_diff_density_rms 0.131
_refine_ls_extinction_method none
_refine_ls_goodness_of_fit_ref 1.043
_refine_ls_hydrogen_treatment constr
_refine_ls_matrix_type full
_refine_ls_number_parameters 582
_refine_ls_number_reflns 10760
_refine_ls_number_restraints 129
_refine_ls_restrained_S_all 1.062
_refine_ls_R_factor_all 0.0780
_refine_ls_R_factor_gt 0.0469
_refine_ls_shift/su_max 0.002
_refine_ls_shift/su_mean 0.000
_refine_ls_structure_factor_coef Fsqd
_refine_ls_weighting_details 'w=1/[\s^2^(Fo^2^)+(0.0592P)^2^] where P=(Fo^2^+2Fc^2^)/3'
_refine_ls_weighting_scheme calc
_refine_ls_wR_factor_gt 0.1215
_refine_ls_wR_factor_ref 0.1331
_reflns_Friedel_coverage 0.000
_reflns_number_gt 7169
_reflns_number_total 10760
_reflns_threshold_expression 'I > 2\s(I)'
_cod_data_source_file d0ce01254h2.cif
_cod_data_source_block 2_CCDC1
_cod_original_sg_symbol_H-M 'C 2/m'
_cod_database_code 7241309
_shelx_shelxl_version_number 2014/7
_shelx_space_group_comment
;
The symmetry employed for this shelxl refinement is uniquely defined
by the following loop, which should always be used as a source of
symmetry information in preference to the above space-group names.
They are only intended as comments.
;
_shelx_estimated_absorpt_t_min 0.517
_shelx_estimated_absorpt_t_max 0.867

loop_
_space_group_symop_operation_xyz
'x, y, z'
'-x, y, -z'
'x+1/2, y+1/2, z'
'-x+1/2, y+1/2, -z'
'-x, -y, -z'
'x, -y, z'
'-x+1/2, -y+1/2, -z'
'x+1/2, -y+1/2, z'

loop_
_atom_site_label
_atom_site_type_symbol
_atom_site_fract_x
_atom_site_fract_y
_atom_site_fract_z
_atom_site_U_iso_or_equiv
_atom_site_adp_type
_atom_site_occupancy
_atom_site_site_symmetry_order
_atom_site_calc_flag
_atom_site_refinement_flags_posn
_atom_site_refinement_flags_adp
_atom_site_refinement_flags_occupancy
_atom_site_disorder_assembly
_atom_site_disorder_group
Ho1 Ho 0.5000 0.71498(2) 1.0000 0.02633(13) Uani 1 2 d S T P . .
Ho2 Ho 0.40355(2) 0.77798(2) 0.17225(2) 0.02652(11) Uani 1 1 d . U . . .
Co1 Co 0.36159(5) 0.5000 0.60843(11) 0.0314(3) Uani 1 2 d S T P . .
Co2 Co 0.23554(5) 0.5000 0.50804(11) 0.0308(3) Uani 1 2 d S T P . .
Co3 Co 0.29354(9) 0.46901(7) 0.33089(18) 0.0363(6) Uani 0.4328(14) 1 d D . P A 1
Co3' Co 0.3572(4) 0.5000 0.3702(9) 0.0363(6) Uani 0.134(3) 2 d DS T P A 2
N1 N 0.3373(2) 0.42504(19) 0.7375(5) 0.0403(16) Uani 1 1 d . . . . .
N2 N 0.3215(2) 0.45545(18) 0.6663(5) 0.0351(15) Uani 1 1 d . . . . .
N3 N 0.2727(2) 0.45549(17) 0.6239(5) 0.0335(15) Uani 1 1 d . . . . .
N4 N 0.2537(2) 0.42569(18) 0.6649(5) 0.0412(17) Uani 1 1 d . . . . .
N5 N 0.1608(3) 0.43534(19) 0.3716(5) 0.0418(17) Uani 1 1 d . . . . .
N6 N 0.2051(3) 0.45327(19) 0.3989(5) 0.0439(17) Uani 1 1 d . . . . .
N7 N 0.2305(3) 0.4368(3) 0.3490(8) 0.094(3) Uani 1 1 d . U . . .
N8 N 0.2039(3) 0.4060(3) 0.2901(8) 0.091(3) Uani 1 1 d . U . . .
N9 N 0.4124(3) 0.58196(18) 0.5945(5) 0.0520(19) Uani 1 1 d D . . . .
N10 N 0.3820(5) 0.5520(4) 0.5335(10) 0.040(3) Uani 0.482(6) 1 d D U P B 1
N11 N 0.3496(6) 0.5652(4) 0.4360(10) 0.055(3) Uani 0.482(6) 1 d D . P B 1
N12 N 0.3628(5) 0.6046(4) 0.4328(10) 0.076(4) Uani 0.482(6) 1 d D . P B 1
N10' N 0.4007(6) 0.5426(3) 0.5620(9) 0.040(3) Uani 0.518(6) 1 d D . P A 2
N11' N 0.4023(6) 0.5434(3) 0.4622(9) 0.055(3) Uani 0.518(6) 1 d D . P A 2
N12' N 0.4126(7) 0.5825(3) 0.4407(10) 0.076(4) Uani 0.518(6) 1 d D . P A 2
O1 O 0.42217(19) 0.31063(16) 0.9809(4) 0.0452(15) Uani 1 1 d . . . . .
O2 O 0.3779(2) 0.27567(15) 1.0592(4) 0.0399(13) Uani 1 1 d . . . . .
O3 O 0.1891(2) 0.27569(17) 0.8877(5) 0.0533(16) Uani 1 1 d . . . . .
O4 O 0.1525(2) 0.32887(16) 0.8004(5) 0.0508(16) Uani 1 1 d . . . . .
O5 O 0.1075(2) 0.30949(15) -0.0121(4) 0.0446(14) Uani 1 1 d . . . . .
O6 O 0.0514(2) 0.27028(18) 0.0181(5) 0.0464(15) Uani 1 1 d . . . . .
O7 O -0.0447(2) 0.33262(17) 0.2257(4) 0.0499(15) Uani 1 1 d . . . . .
O8 O -0.0143(9) 0.3839(9) 0.319(2) 0.095(5) Uani 0.362(13) 1 d . U P C 1
O9 O 0.4762(2) 0.70702(18) 0.8261(4) 0.053(2) Uani 0.962(10) 1 d . . P D 1
O10 O 0.5171(2) 0.75157(19) 0.7701(5) 0.0399(17) Uani 0.962(10) 1 d D . P D 1
O8' O 0.0090(5) 0.3565(5) 0.3854(11) 0.095(5) Uani 0.638(13) 1 d . . P C 2
O9' O 0.442(6) 0.744(5) 0.944(11) 0.053(2) Uani 0.038(10) 1 d . . P D 2
O10' O 0.540(7) 0.751(6) 0.779(16) 0.0399(17) Uani 0.038(10) 1 d . . P D 2
O11 O 0.4241(2) 0.77711(16) 0.3665(4) 0.0426(12) Uani 1 1 d . U . . .
O12 O 0.3930(3) 0.72220(19) 0.2724(4) 0.072(2) Uani 1 1 d . . . . .
O13 O 0.2995(3) 0.5000 0.4669(6) 0.070(2) Uani 1 2 d S TU P A .
H13 H 0.3000 0.5240 0.4464 0.085 Uiso 0.5 1 d R U P . .
O14 O 0.4242(3) 0.5000 0.7493(7) 0.077(3) Uani 1 2 d S T P B .
H14A H 0.4210 0.4806 0.7868 0.115 Uiso 1 1 d R U . . .
O15 O 0.1725(3) 0.5000 0.5490(7) 0.061(2) Uani 1 2 d S T P B .
H15 H 0.1693 0.5210 0.5815 0.073 Uiso 1 1 d R U . . .
O16 O 0.2866(7) 0.4341(4) 0.1977(9) 0.086(3) Uani 0.4328(14) 1 d D U P A 1
H16A H 0.3090 0.4413 0.1730 0.130 Uiso 0.4328(14) 1 d R U P A 1
H16B H 0.2578 0.4383 0.1526 0.130 Uiso 0.4328(14) 1 d R U P A 1
O17 O 0.2402(4) 0.5000 0.2094(7) 0.097(2) Uani 0.866(3) 2 d DS TU P A 1
H17A H 0.2098 0.5000 0.2058 0.116 Uiso 0.866(3) 2 d R U P A 1
H17B H 0.2446 0.5000 0.1508 0.116 Uiso 0.866(3) 2 d R U P A 1
O18 O 0.3500(4) 0.5000 0.2945(9) 0.086(2) Uani 0.866(3) 2 d DS TU P A 1
H18B H 0.3624 0.5168 0.3435 0.104 Uiso 0.4328(14) 1 d R U P A 1
H18C H 0.3337 0.5137 0.2411 0.104 Uiso 0.4328(14) 1 d R U P A 1
O19 O 0.3072(17) 0.4593(13) 0.265(3) 0.084(4) Uani 0.134(3) 1 d D U P A 2
H19B H 0.2783 0.4608 0.2707 0.101 Uiso 0.134(3) 1 d R U P A 2
H19C H 0.3191 0.4366 0.2897 0.101 Uiso 0.134(3) 1 d R U P A 2
O20 O 0.409(2) 0.5000 0.292(5) 0.088(6) Uani 0.134(3) 2 d DS TU P A 2
H20A H 0.4328 0.5166 0.3167 0.132 Uiso 0.0672(14) 1 d R U P A 2
H20B H 0.4209 0.4767 0.2919 0.132 Uiso 0.0672(14) 1 d R U P A 2
O21 O 0.4974(10) 0.6428(3) 1.0178(16) 0.055(5) Uani 0.5 1 d . U P D .
H21A H 0.5162 0.6396 1.0810 0.083 Uiso 0.5 1 d R U P . .
H21B H 0.4673 0.6374 1.0118 0.083 Uiso 0.5 1 d R U P . .
C1 C 0.3811(3) 0.3006(2) 0.9912(6) 0.0334(18) Uani 1 1 d . . . . .
C2 C 0.1916(3) 0.3089(2) 0.8469(6) 0.039(2) Uani 1 1 d . . . . .
C3 C 0.2946(3) 0.4076(2) 0.7338(6) 0.0346(18) Uani 1 1 d . . . . .
C4 C 0.3336(3) 0.3202(2) 0.9215(6) 0.0325(18) Uani 1 1 d . . . . .
C5 C 0.2863(3) 0.3058(2) 0.9177(6) 0.0340(18) Uani 1 1 d . . . . .
H5 H 0.2845 0.2837 0.9580 0.041 Uiso 1 1 calc R U . . .
C6 C 0.2422(3) 0.3248(2) 0.8531(6) 0.0322(18) Uani 1 1 d . . . . .
C7 C 0.2453(3) 0.3579(2) 0.7954(6) 0.042(2) Uani 1 1 d . . . . .
H7 H 0.2157 0.3710 0.7546 0.051 Uiso 1 1 calc R U . . .
C8 C 0.2919(3) 0.3725(2) 0.7963(6) 0.0356(19) Uani 1 1 d . . . . .
C9 C 0.3362(3) 0.3532(2) 0.8624(6) 0.040(2) Uani 1 1 d . . . . .
H9 H 0.3676 0.3628 0.8664 0.048 Uiso 1 1 calc R U . . .
C10 C 0.0801(3) 0.3002(2) 0.0395(5) 0.0284(17) Uani 1 1 d . . . . .
C11 C -0.0043(4) 0.3482(3) 0.2825(8) 0.077(3) Uani 1 1 d . U . . .
C12 C 0.1606(3) 0.4061(3) 0.3047(7) 0.048(2) Uani 1 1 d . . . . .
C13 C 0.0803(3) 0.3273(2) 0.1255(5) 0.0312(17) Uani 1 1 d . . . . .
C14 C 0.0402(3) 0.3249(2) 0.1630(6) 0.0373(19) Uani 1 1 d . . . . .
H14 H 0.0143 0.3063 0.1341 0.045 Uiso 1 1 calc R U . . .
C15 C 0.0394(3) 0.3502(3) 0.2433(7) 0.055(3) Uani 1 1 d . . . . .
C16 C 0.0783(3) 0.3768(3) 0.2857(7) 0.055(3) Uani 1 1 d . . . . .
H16 H 0.0771 0.3944 0.3377 0.066 Uiso 1 1 calc R U . . .
C17 C 0.1191(3) 0.3783(2) 0.2539(6) 0.041(2) Uani 1 1 d . . . . .
C18 C 0.1188(3) 0.3539(2) 0.1703(6) 0.040(2) Uani 1 1 d . . . . .
H18 H 0.1450 0.3558 0.1449 0.048 Uiso 1 1 calc R U . . .
C19 C 0.4874(3) 0.7229(2) 0.7542(5) 0.0288(17) Uani 1 1 d D . . . .
C20 C 0.4147(3) 0.7401(3) 0.3605(6) 0.046(2) Uani 1 1 d . . . . .
C21 C 0.4104(4) 0.6090(3) 0.5194(7) 0.086(3) Uani 1 1 d D U . . .
C22 C 0.4631(3) 0.7065(2) 0.6467(5) 0.0324(18) Uani 1 1 d . . . . .
C23 C 0.4534(3) 0.7305(2) 0.5587(5) 0.0359(19) Uani 1 1 d . . . . .
H23 H 0.4628 0.7575 0.5657 0.043 Uiso 1 1 calc R U . . .
C24 C 0.4290(3) 0.7134(3) 0.4581(6) 0.046(2) Uani 1 1 d . . . . .
C25 C 0.4170(4) 0.6743(3) 0.4469(6) 0.062(3) Uani 1 1 d . . . . .
H25 H 0.4020 0.6635 0.3799 0.074 Uiso 1 1 calc R U . . .
C26 C 0.4266(4) 0.6498(3) 0.5350(6) 0.066(3) Uani 1 1 d . . . . .
C27 C 0.4493(3) 0.6664(2) 0.6338(6) 0.053(3) Uani 1 1 d . . . . .
H27 H 0.4555 0.6503 0.6929 0.063 Uiso 1 1 calc R U . . .

loop_
_atom_site_aniso_label
_atom_site_aniso_U_11
_atom_site_aniso_U_22
_atom_site_aniso_U_33
_atom_site_aniso_U_23
_atom_site_aniso_U_13
_atom_site_aniso_U_12
Ho1 0.0247(3) 0.0370(3) 0.0171(2) 0.000 0.0073(2) 0.000
Ho2 0.0268(2) 0.03464(19) 0.01901(18) -0.00284(14) 0.00942(15) -0.00144(15)
Co1 0.0339(9) 0.0281(7) 0.0336(8) 0.000 0.0139(7) 0.000
Co2 0.0304(9) 0.0275(7) 0.0263(8) 0.000 0.0006(7) 0.000
Co3 0.0409(16) 0.0410(14) 0.0231(12) -0.0014(11) 0.0070(12) -0.0041(12)
Co3' 0.0409(16) 0.0410(14) 0.0231(12) -0.0014(11) 0.0070(12) -0.0041(12)
N1 0.032(4) 0.046(4) 0.040(4) 0.017(3) 0.009(3) -0.005(3)
N2 0.037(4) 0.039(4) 0.029(4) 0.013(3) 0.011(3) 0.002(3)
N3 0.029(4) 0.034(3) 0.034(4) 0.016(3) 0.007(3) 0.000(3)
N4 0.037(4) 0.041(4) 0.045(4) 0.022(3) 0.013(3) 0.003(3)
N5 0.046(5) 0.045(4) 0.036(4) -0.017(3) 0.017(4) -0.012(3)
N6 0.037(4) 0.046(4) 0.047(4) -0.017(3) 0.013(4) -0.002(3)
N7 0.066(6) 0.101(6) 0.123(7) -0.069(5) 0.044(5) -0.038(5)
N8 0.052(5) 0.106(6) 0.124(7) -0.072(5) 0.045(5) -0.037(4)
N9 0.070(5) 0.036(4) 0.048(4) -0.007(3) 0.020(4) -0.012(4)
N10 0.043(8) 0.038(5) 0.039(6) 0.004(5) 0.015(5) -0.002(5)
N11 0.072(8) 0.052(7) 0.044(6) -0.003(5) 0.024(7) -0.025(6)
N12 0.131(13) 0.060(8) 0.049(7) -0.018(6) 0.049(9) -0.038(7)
N10' 0.043(8) 0.038(5) 0.039(6) 0.004(5) 0.015(5) -0.002(5)
N11' 0.072(8) 0.052(7) 0.044(6) -0.003(5) 0.024(7) -0.025(6)
N12' 0.131(13) 0.060(8) 0.049(7) -0.018(6) 0.049(9) -0.038(7)
O1 0.033(3) 0.054(3) 0.058(4) 0.025(3) 0.028(3) 0.012(3)
O2 0.046(4) 0.043(3) 0.032(3) 0.013(2) 0.015(3) 0.013(3)
O3 0.033(4) 0.057(4) 0.072(4) 0.029(3) 0.023(3) 0.003(3)
O4 0.034(3) 0.043(3) 0.075(4) 0.027(3) 0.020(3) 0.000(3)
O5 0.067(4) 0.045(3) 0.031(3) -0.013(2) 0.029(3) -0.010(3)
O6 0.036(4) 0.046(4) 0.057(4) -0.018(3) 0.017(3) -0.005(3)
O7 0.036(4) 0.058(4) 0.058(4) -0.021(3) 0.020(3) -0.014(3)
O8 0.076(9) 0.147(11) 0.082(9) -0.068(7) 0.052(7) -0.034(7)
O9 0.066(5) 0.065(4) 0.027(3) -0.003(3) 0.018(3) -0.016(3)
O10 0.029(4) 0.051(4) 0.034(3) -0.008(3) 0.004(4) -0.005(4)
O8' 0.076(9) 0.147(11) 0.082(9) -0.068(7) 0.052(7) -0.034(7)
O9' 0.066(5) 0.065(4) 0.027(3) -0.003(3) 0.018(3) -0.016(3)
O10' 0.029(4) 0.051(4) 0.034(3) -0.008(3) 0.004(4) -0.005(4)
O11 0.052(3) 0.051(3) 0.026(2) 0.000(2) 0.017(2) -0.001(2)
O12 0.096(5) 0.092(5) 0.015(3) 0.012(3) 0.004(3) -0.048(4)
O13 0.086(5) 0.089(5) 0.045(4) 0.000 0.033(4) 0.000
O14 0.065(7) 0.106(8) 0.050(6) 0.000 0.009(5) 0.000
O15 0.050(6) 0.053(5) 0.082(7) 0.000 0.027(5) 0.000
O16 0.099(7) 0.106(7) 0.057(6) -0.010(5) 0.032(6) 0.000(5)
O17 0.104(6) 0.114(5) 0.067(4) 0.000 0.025(4) 0.000
O18 0.099(5) 0.103(5) 0.058(4) 0.000 0.030(4) 0.000
O19 0.096(7) 0.102(7) 0.056(6) -0.003(5) 0.032(6) -0.003(5)
O20 0.100(9) 0.104(9) 0.059(8) 0.000 0.027(8) 0.000
O21 0.050(6) 0.054(5) 0.062(11) 0.007(6) 0.022(7) -0.003(7)
C1 0.039(5) 0.035(4) 0.031(4) -0.001(3) 0.020(4) 0.002(4)
C2 0.043(5) 0.035(4) 0.043(5) 0.018(4) 0.019(4) 0.010(4)
C3 0.025(4) 0.033(4) 0.048(5) 0.012(4) 0.015(4) 0.005(3)
C4 0.033(5) 0.028(4) 0.034(4) 0.013(3) 0.008(4) 0.000(3)
C5 0.025(5) 0.035(4) 0.043(5) 0.005(3) 0.013(4) -0.002(3)
C6 0.029(5) 0.035(4) 0.036(4) 0.015(3) 0.015(4) -0.006(3)
C7 0.026(5) 0.052(5) 0.045(5) 0.019(4) 0.010(4) 0.004(4)
C8 0.025(4) 0.043(4) 0.041(5) 0.023(4) 0.014(4) 0.007(4)
C9 0.031(5) 0.042(5) 0.050(5) 0.012(4) 0.020(4) 0.002(4)
C10 0.027(4) 0.032(4) 0.022(4) -0.001(3) 0.004(3) -0.002(3)
C11 0.084(7) 0.092(6) 0.074(6) -0.050(5) 0.051(5) -0.030(5)
C12 0.043(6) 0.057(6) 0.053(6) -0.015(4) 0.030(5) -0.012(4)
C13 0.034(5) 0.035(4) 0.026(4) -0.006(3) 0.012(4) -0.008(3)
C14 0.038(5) 0.044(5) 0.029(4) -0.012(4) 0.011(4) -0.015(4)
C15 0.059(6) 0.070(6) 0.053(6) -0.023(5) 0.042(5) -0.033(5)
C16 0.052(6) 0.075(6) 0.047(5) -0.043(5) 0.029(5) -0.027(5)
C17 0.031(5) 0.054(5) 0.037(5) -0.013(4) 0.011(4) -0.011(4)
C18 0.044(5) 0.045(5) 0.041(5) -0.012(4) 0.028(4) -0.008(4)
C19 0.032(5) 0.032(4) 0.021(4) -0.001(3) 0.009(3) -0.003(4)
C20 0.032(5) 0.078(7) 0.033(5) 0.006(4) 0.019(4) -0.006(5)
C21 0.121(8) 0.086(6) 0.045(5) -0.016(5) 0.021(5) -0.060(6)
C22 0.039(5) 0.044(4) 0.015(4) 0.000(3) 0.010(3) -0.007(4)
C23 0.032(5) 0.054(5) 0.027(4) 0.003(4) 0.017(4) -0.010(4)
C24 0.039(5) 0.083(7) 0.015(4) 0.001(4) 0.009(4) -0.018(5)
C25 0.086(8) 0.071(6) 0.022(4) -0.005(4) 0.013(5) -0.060(6)
C26 0.097(8) 0.072(7) 0.029(5) -0.015(4) 0.022(5) -0.053(6)
C27 0.091(7) 0.046(5) 0.020(4) -0.005(4) 0.018(5) -0.032(5)

loop_
_atom_type_symbol
_atom_type_description
_atom_type_scat_dispersion_real
_atom_type_scat_dispersion_imag
_atom_type_scat_source
C C 0.0033 0.0016 'International Tables Vol C Tables 4.2.6.8 and 6.1.1.4'
H H 0.0000 0.0000 'International Tables Vol C Tables 4.2.6.8 and 6.1.1.4'
N N 0.0061 0.0033 'International Tables Vol C Tables 4.2.6.8 and 6.1.1.4'
O O 0.0106 0.0060 'International Tables Vol C Tables 4.2.6.8 and 6.1.1.4'
Co Co 0.3494 0.9721 'International Tables Vol C Tables 4.2.6.8 and 6.1.1.4'
Ho Ho -0.2175 4.6783 'International Tables Vol C Tables 4.2.6.8 and 6.1.1.4'

loop_
_geom_angle_atom_site_label_1
_geom_angle_atom_site_label_2
_geom_angle_atom_site_label_3
_geom_angle
_geom_angle_site_symmetry_1
_geom_angle_site_symmetry_3
_geom_angle_publ_flag
O9' Ho1 O9' 116(10) . 2_657 ?
O9 Ho1 O9 166.4(3) 2_657 . ?
O9' Ho1 O1 57(5) . 6_565 ?
O9' Ho1 O1 159(5) 2_657 6_565 ?
O9 Ho1 O1 89.0(2) 2_657 6_565 ?
O9 Ho1 O1 85.9(2) . 6_565 ?
O9' Ho1 O1 159(5) . 5_667 ?
O9' Ho1 O1 57(5) 2_657 5_667 ?
O9 Ho1 O1 85.9(2) 2_657 5_667 ?
O9 Ho1 O1 89.0(2) . 5_667 ?
O1 Ho1 O1 136.3(3) 6_565 5_667 ?
O9' Ho1 O6 94(5) . 3_556 ?
O9' Ho1 O6 25(5) 2_657 3_556 ?
O9 Ho1 O6 92.6(2) 2_657 3_556 ?
O9 Ho1 O6 98.2(2) . 3_556 ?
O1 Ho1 O6 148.8(2) 6_565 3_556 ?
O1 Ho1 O6 74.91(19) 5_667 3_556 ?
O9' Ho1 O6 25(5) . 4_556 ?
O9' Ho1 O6 94(5) 2_657 4_556 ?
O9 Ho1 O6 98.2(2) 2_657 4_556 ?
O9 Ho1 O6 92.6(2) . 4_556 ?
O1 Ho1 O6 74.91(19) 6_565 4_556 ?
O1 Ho1 O6 148.8(2) 5_667 4_556 ?
O6 Ho1 O6 74.0(3) 3_556 4_556 ?
O9' Ho1 O21 121(5) . . ?
O9' Ho1 O21 123(5) 2_657 . ?
O9 Ho1 O21 77.5(5) 2_657 . ?
O9 Ho1 O21 88.9(5) . . ?
O1 Ho1 O21 65.1(6) 6_565 . ?
O1 Ho1 O21 71.4(6) 5_667 . ?
O6 Ho1 O21 145.4(7) 3_556 . ?
O6 Ho1 O21 139.7(6) 4_556 . ?
O9' Ho1 O21 123(5) . 2_657 ?
O9' Ho1 O21 121(5) 2_657 2_657 ?
O9 Ho1 O21 88.9(5) 2_657 2_657 ?
O9 Ho1 O21 77.5(5) . 2_657 ?
O1 Ho1 O21 71.4(6) 6_565 2_657 ?
O1 Ho1 O21 65.1(6) 5_667 2_657 ?
O6 Ho1 O21 139.7(6) 3_556 2_657 ?
O6 Ho1 O21 145.4(7) 4_556 2_657 ?
O21 Ho1 O21 13.2(8) . 2_657 ?
O10' Ho2 O7 84(6) 2_656 3 ?
O10 Ho2 O7 76.0(2) 2_656 3 ?
O10' Ho2 O2 83(7) 2_656 6_564 ?
O10 Ho2 O2 87.9(2) 2_656 6_564 ?
O7 Ho2 O2 147.42(18) 3 6_564 ?
O10' Ho2 O5 112(7) 2_656 4 ?
O10 Ho2 O5 106.1(2) 2_656 4 ?
O7 Ho2 O5 78.1(2) 3 4 ?
O2 Ho2 O5 79.52(18) 6_564 4 ?
O10' Ho2 O12 71(6) 2_656 . ?
O10 Ho2 O12 79.3(2) 2_656 . ?
O7 Ho2 O12 129.5(2) 3 . ?
O2 Ho2 O12 72.91(19) 6_564 . ?
O5 Ho2 O12 151.76(19) 4 . ?
O10' Ho2 O4 149(7) 2_656 4_556 ?
O10 Ho2 O4 146.3(2) 2_656 4_556 ?
O7 Ho2 O4 77.09(19) 3 4_556 ?
O2 Ho2 O4 125.26(19) 6_564 4_556 ?
O5 Ho2 O4 87.62(19) 4 4_556 ?
O12 Ho2 O4 103.2(2) . 4_556 ?
O10' Ho2 O3 147(6) 2_656 4_556 ?
O10 Ho2 O3 155.4(2) 2_656 4_556 ?
O7 Ho2 O3 128.12(19) 3 4_556 ?
O2 Ho2 O3 73.33(18) 6_564 4_556 ?
O5 Ho2 O3 86.5(2) 4 4_556 ?
O12 Ho2 O3 79.9(2) . 4_556 ?
O4 Ho2 O3 52.78(17) 4_556 4_556 ?
O10' Ho2 O11 76(7) 2_656 . ?
O10 Ho2 O11 78.9(2) 2_656 . ?
O7 Ho2 O11 78.19(19) 3 . ?
O2 Ho2 O11 126.76(18) 6_564 . ?
O5 Ho2 O11 153.69(18) 4 . ?
O12 Ho2 O11 54.05(18) . . ?
O4 Ho2 O11 76.09(19) 4_556 . ?
O3 Ho2 O11 99.32(19) 4_556 . ?
O10' Ho2 C2 160(6) 2_656 4_556 ?
O10 Ho2 C2 165.9(2) 2_656 4_556 ?
O7 Ho2 C2 102.8(2) 3 4_556 ?
O2 Ho2 C2 99.4(2) 6_564 4_556 ?
O5 Ho2 C2 87.2(2) 4 4_556 ?
O12 Ho2 C2 91.3(2) . 4_556 ?
O4 Ho2 C2 26.39(18) 4_556 4_556 ?
O3 Ho2 C2 26.40(18) 4_556 4_556 ?
O11 Ho2 C2 87.0(2) . 4_556 ?
N10' Co1 N10' 88.2(7) 6_565 . ?
N10' Co1 O13 94.7(4) 6_565 . ?
N10' Co1 O13 94.7(4) . . ?
N10' Co1 O14 84.9(4) 6_565 . ?
N10' Co1 O14 84.9(4) . . ?
O13 Co1 O14 179.5(3) . . ?
N10' Co1 N2 93.1(4) 6_565 . ?
N10' Co1 N2 177.1(4) . . ?
O13 Co1 N2 87.8(2) . . ?
O14 Co1 N2 92.6(2) . . ?
N10' Co1 N2 177.1(4) 6_565 6_565 ?
N10' Co1 N2 93.1(4) . 6_565 ?
O13 Co1 N2 87.8(2) . 6_565 ?
O14 Co1 N2 92.6(2) . 6_565 ?
N2 Co1 N2 85.5(3) . 6_565 ?
O13 Co1 N10 81.0(3) . 6_565 ?
O14 Co1 N10 98.6(3) . 6_565 ?
N2 Co1 N10 83.9(5) . 6_565 ?
N2 Co1 N10 164.9(4) 6_565 6_565 ?
O13 Co1 N10 81.0(3) . . ?
O14 Co1 N10 98.6(3) . . ?
N2 Co1 N10 164.9(4) . . ?
N2 Co1 N10 83.9(5) 6_565 . ?
N10 Co1 N10 104.2(8) 6_565 . ?
O15 Co2 O13 179.9(3) . . ?
O15 Co2 N6 91.1(3) . 6_565 ?
O13 Co2 N6 89.0(2) . 6_565 ?
O15 Co2 N6 91.1(3) . . ?
O13 Co2 N6 89.0(2) . . ?
N6 Co2 N6 95.0(4) 6_565 . ?
O15 Co2 N3 92.4(2) . . ?
O13 Co2 N3 87.5(2) . . ?
N6 Co2 N3 174.9(3) 6_565 . ?
N6 Co2 N3 88.7(2) . . ?
O15 Co2 N3 92.4(2) . 6_565 ?
O13 Co2 N3 87.5(2) . 6_565 ?
N6 Co2 N3 88.7(3) 6_565 6_565 ?
N6 Co2 N3 174.9(3) . 6_565 ?
N3 Co2 N3 87.4(3) . 6_565 ?
N11 Co3 Co3 123.6(4) 6_565 6_565 ?
N11 Co3 O17 172.1(5) 6_565 . ?
Co3 Co3 O17 60.07(13) 6_565 . ?
N11 Co3 O13 81.9(4) 6_565 . ?
Co3 Co3 O13 60.23(13) 6_565 . ?
O17 Co3 O13 105.5(3) . . ?
N11 Co3 O16 95.9(6) 6_565 . ?
Co3 Co3 O16 123.5(4) 6_565 . ?
O17 Co3 O16 76.8(5) . . ?
O13 Co3 O16 176.2(5) . . ?
N11 Co3 O18 88.5(5) 6_565 . ?
Co3 Co3 O18 60.74(13) 6_565 . ?
O17 Co3 O18 87.9(4) . . ?
O13 Co3 O18 98.4(3) . . ?
O16 Co3 O18 84.6(5) . . ?
N11 Co3 N7 96.1(5) 6_565 . ?
Co3 Co3 N7 119.6(3) 6_565 . ?
O17 Co3 N7 86.9(4) . . ?
O13 Co3 N7 86.9(3) . . ?
O16 Co3 N7 90.2(5) . . ?
O18 Co3 N7 173.4(4) . . ?
N11' Co3' N11' 90.6(9) . 6_565 ?
N11' Co3' O20 85.1(14) . . ?
N11' Co3' O20 85.1(14) 6_565 . ?
N11' Co3' O19 174.7(16) . . ?
N11' Co3' O19 94.6(15) 6_565 . ?
O20 Co3' O19 94(2) . . ?
N11' Co3' O19 94.6(15) . 6_565 ?
N11' Co3' O19 174.7(16) 6_565 6_565 ?
O20 Co3' O19 94(2) . 6_565 ?
O19 Co3' O19 80(3) . 6_565 ?
C3 N1 N2 103.9(6) . . ?
N3 N2 N1 110.0(6) . . ?
N3 N2 Co1 116.8(4) . . ?
N1 N2 Co1 133.1(5) . . ?
N2 N3 N4 109.7(5) . . ?
N2 N3 Co2 119.4(4) . . ?
N4 N3 Co2 130.9(5) . . ?
C3 N4 N3 104.5(6) . . ?
N6 N5 C12 106.9(6) . . ?
N7 N6 N5 108.6(6) . . ?
N7 N6 Co2 121.8(6) . . ?
N5 N6 Co2 129.6(5) . . ?
N6 N7 N8 109.9(8) . . ?
N6 N7 Co3 119.6(6) . . ?
N8 N7 Co3 127.7(7) . . ?
C12 N8 N7 105.0(8) . . ?
C21 N9 N10 100.3(8) . . ?
C21 N9 N10' 116.6(8) . . ?
N9 N10 N11 113.6(11) . . ?
N9 N10 Co1 120.0(9) . . ?
N11 N10 Co1 120.3(9) . . ?
N12 N11 N10 104.0(12) . . ?
N12 N11 Co3 131.3(10) . 6_565 ?
N10 N11 Co3 124.7(8) . 6_565 ?
N11 N12 C21 104.9(11) . . ?
N11' N10' N9 102.2(10) . . ?
N11' N10' Co1 122.4(8) . . ?
N9 N10' Co1 130.7(9) . . ?
N10' N11' N12' 108.0(11) . . ?
N10' N11' Co3' 111.1(8) . . ?
N12' N11' Co3' 132.0(10) . . ?
N11' N12' C21 110.8(10) . . ?
C1 O1 Ho1 140.8(5) . 5_667 ?
C1 O2 Ho2 155.2(5) . 6_566 ?
C2 O3 Ho2 92.9(5) . 4_546 ?
C2 O4 Ho2 93.4(4) . 4_546 ?
C10 O5 Ho2 120.7(4) . 4_545 ?
O9' O6 C10 126(10) 4_546 . ?
O9' O6 Ho1 50(10) 4_546 3_444 ?
C10 O6 Ho1 173.1(5) . 3_444 ?
C11 O7 Ho2 150.8(7) . 3_445 ?
C19 O9 Ho1 135.9(5) . . ?
C19 O10 Ho2 152.0(6) . 2_656 ?
O6 O9' Ho1 106(10) 4_556 . ?
C19 O10' Ho2 170(10) . 2_656 ?
C20 O11 Ho2 88.9(5) . . ?
C20 O12 Ho2 93.4(5) . . ?
Co3 O13 Co3 59.5(3) . 6_565 ?
Co3 O13 Co2 116.4(4) . . ?
Co3 O13 Co2 116.4(4) 6_565 . ?
Co3 O13 Co1 126.5(4) . . ?
Co3 O13 Co1 126.5(4) 6_565 . ?
Co2 O13 Co1 105.9(4) . . ?
Co3 O13 H13 100.2 . . ?
Co3 O13 H13 40.8 6_565 . ?
Co2 O13 H13 102.1 . . ?
Co1 O13 H13 101.3 . . ?
Co1 O14 H14A 108.3 . . ?
Co2 O15 H15 114.2 . . ?
Co3 O16 H16A 109.7 . . ?
Co3 O16 H16B 107.7 . . ?
H16A O16 H16B 109.2 . . ?
Co3 O17 Co3 59.9(3) 6_565 . ?
Co3 O17 H17A 118.6 6_565 . ?
Co3 O17 H17A 118.6 . . ?
Co3 O17 H17B 116.1 6_565 . ?
Co3 O17 H17B 116.1 . . ?
H17A O17 H17B 116.0 . . ?
Co3 O18 Co3 58.5(3) 6_565 . ?
Co3 O18 H18B 67.8 6_565 . ?
Co3 O18 H18B 105.6 . . ?
Co3 O18 H18C 73.3 6_565 . ?
Co3 O18 H18C 104.1 . . ?
H18B O18 H18C 105.5 . . ?
Co3' O19 H19B 109.5 . . ?
Co3' O19 H19C 103.4 . . ?
H19B O19 H19C 106.2 . . ?
Co3' O20 H20A 114.1 . . ?
Co3' O20 H20B 111.0 . . ?
H20A O20 H20B 109.8 . . ?
O21 O21 Ho1 83.4(4) 2_657 . ?
O21 O21 H21A 128.9 2_657 . ?
Ho1 O21 H21A 101.4 . . ?
O21 O21 H21B 119.3 2_657 . ?
Ho1 O21 H21B 105.6 . . ?
H21A O21 H21B 108.3 . . ?
O1 C1 O2 124.3(7) . . ?
O1 C1 C4 117.9(6) . . ?
O2 C1 C4 117.8(7) . . ?
O4 C2 O3 120.8(7) . . ?
O4 C2 C6 119.6(6) . . ?
O3 C2 C6 119.6(7) . . ?
O4 C2 Ho2 60.2(4) . 4_546 ?
O3 C2 Ho2 60.7(4) . 4_546 ?
C6 C2 Ho2 177.8(6) . 4_546 ?
N1 C3 N4 111.9(6) . . ?
N1 C3 C8 124.5(7) . . ?
N4 C3 C8 123.6(7) . . ?
C9 C4 C5 120.2(7) . . ?
C9 C4 C1 119.7(7) . . ?
C5 C4 C1 120.1(6) . . ?
C6 C5 C4 119.4(7) . . ?
C6 C5 H5 120.3 . . ?
C4 C5 H5 120.3 . . ?
C7 C6 C5 119.9(7) . . ?
C7 C6 C2 120.5(7) . . ?
C5 C6 C2 119.6(6) . . ?
C6 C7 C8 121.8(7) . . ?
C6 C7 H7 119.1 . . ?
C8 C7 H7 119.1 . . ?
C7 C8 C9 117.6(7) . . ?
C7 C8 C3 121.2(7) . . ?
C9 C8 C3 121.1(7) . . ?
C4 C9 C8 121.0(7) . . ?
C4 C9 H9 119.5 . . ?
C8 C9 H9 119.5 . . ?
O6 C10 O5 123.1(7) . . ?
O6 C10 C13 118.9(7) . . ?
O5 C10 C13 118.0(6) . . ?
O7 C11 O8' 125.8(10) . . ?
O7 C11 O8 109.1(13) . . ?
O7 C11 C15 118.9(8) . . ?
O8' C11 C15 113.9(10) . . ?
O8 C11 C15 113.3(12) . . ?
N8 C12 N5 109.6(7) . . ?
N8 C12 C17 124.2(8) . . ?
N5 C12 C17 126.2(7) . . ?
C18 C13 C14 119.5(7) . . ?
C18 C13 C10 121.5(7) . . ?
C14 C13 C10 119.0(6) . . ?
C15 C14 C13 120.0(7) . . ?
C15 C14 H14 120.0 . . ?
C13 C14 H14 120.0 . . ?
C16 C15 C14 119.1(7) . . ?
C16 C15 C11 120.8(8) . . ?
C14 C15 C11 120.1(7) . . ?
C15 C16 C17 121.9(7) . . ?
C15 C16 H16 119.0 . . ?
C17 C16 H16 119.0 . . ?
C16 C17 C18 118.7(7) . . ?
C16 C17 C12 119.8(7) . . ?
C18 C17 C12 121.5(7) . . ?
C13 C18 C17 120.7(7) . . ?
C13 C18 H18 119.7 . . ?
C17 C18 H18 119.7 . . ?
O10 C19 O9 122.4(7) . . ?
O10 C19 C22 120.0(7) . . ?
O9 C19 C22 117.6(6) . . ?
C22 C19 O10' 117(7) . . ?
O11 C20 O12 122.3(8) . . ?
O11 C20 C24 122.0(8) . . ?
O12 C20 C24 115.7(8) . . ?
N9 C21 N12' 99.2(9) . . ?
N9 C21 C26 126.9(8) . . ?
N12' C21 C26 127.6(9) . . ?
N9 C21 N12 108.8(9) . . ?
C26 C21 N12 112.0(10) . . ?
C27 C22 C23 119.3(7) . . ?
C27 C22 C19 119.3(6) . . ?
C23 C22 C19 121.4(7) . . ?
C22 C23 C24 118.9(7) . . ?
C22 C23 H23 120.6 . . ?
C24 C23 H23 120.6 . . ?
C25 C24 C23 121.1(7) . . ?
C25 C24 C20 119.3(7) . . ?
C23 C24 C20 119.6(8) . . ?
C24 C25 C26 120.6(8) . . ?
C24 C25 H25 119.7 . . ?
C26 C25 H25 119.7 . . ?
C27 C26 C25 118.9(8) . . ?
C27 C26 C21 122.5(8) . . ?
C25 C26 C21 118.5(7) . . ?
C26 C27 C22 121.3(7) . . ?
C26 C27 H27 119.3 . . ?
C22 C27 H27 119.3 . . ?

loop_
_geom_bond_atom_site_label_1
_geom_bond_atom_site_label_2
_geom_bond_distance
_geom_bond_site_symmetry_2
_geom_bond_publ_flag
Ho1 O9' 1.82(18) . ?
Ho1 O9' 1.82(18) 2_657 ?
Ho1 O9 2.235(5) 2_657 ?
Ho1 O9 2.235(5) . ?
Ho1 O1 2.288(5) 6_565 ?
Ho1 O1 2.288(5) 5_667 ?
Ho1 O6 2.303(6) 3_556 ?
Ho1 O6 2.303(6) 4_556 ?
Ho1 O21 2.416(9) . ?
Ho1 O21 2.416(9) 2_657 ?
Ho2 O10' 1.76(19) 2_656 ?
Ho2 O10 2.271(6) 2_656 ?
Ho2 O7 2.282(5) 3 ?
Ho2 O2 2.298(5) 6_564 ?
Ho2 O5 2.341(5) 4 ?
Ho2 O12 2.386(5) . ?
Ho2 O4 2.440(5) 4_556 ?
Ho2 O3 2.450(5) 4_556 ?
Ho2 O11 2.500(5) . ?
Ho2 C2 2.807(8) 4_556 ?
Co1 N10' 2.038(13) 6_565 ?
Co1 N10' 2.038(13) . ?
Co1 O13 2.086(9) . ?
Co1 O14 2.089(8) . ?
Co1 N2 2.183(6) . ?
Co1 N2 2.183(6) 6_565 ?
Co1 N10 2.191(14) 6_565 ?
Co1 N10 2.191(14) . ?
Co2 O15 2.057(8) . ?
Co2 O13 2.083(9) . ?
Co2 N6 2.108(6) 6_565 ?
Co2 N6 2.108(6) . ?
Co2 N3 2.142(6) . ?
Co2 N3 2.142(6) 6_565 ?
Co3 N11 2.054(13) 6_565 ?
Co3 Co3 2.062(5) 6_565 ?
Co3 O17 2.066(7) . ?
Co3 O13 2.076(7) . ?
Co3 O16 2.106(8) . ?
Co3 O18 2.109(7) . ?
Co3 N7 2.173(9) . ?
Co3' N11' 2.030(14) . ?
Co3' N11' 2.030(14) 6_565 ?
Co3' O20 2.100(10) . ?
Co3' O19 2.101(10) . ?
Co3' O19 2.102(10) 6_565 ?
N1 C3 1.328(9) . ?
N1 N2 1.361(8) . ?
N2 N3 1.291(8) . ?
N3 N4 1.343(7) . ?
N4 C3 1.340(9) . ?
N5 N6 1.316(8) . ?
N5 C12 1.332(9) . ?
N6 N7 1.280(9) . ?
N7 N8 1.351(10) . ?
N8 C12 1.311(10) . ?
N9 C21 1.350(8) . ?
N9 N10 1.381(9) . ?
N9 N10' 1.382(9) . ?
N10 N11 1.385(9) . ?
N11 N12 1.369(9) . ?
N11 Co3 2.054(13) 6_565 ?
N12 C21 1.441(9) . ?
N10' N11' 1.380(9) . ?
N11' N12' 1.388(9) . ?
N12' C21 1.410(9) . ?
O1 C1 1.268(8) . ?
O1 Ho1 2.288(5) 5_667 ?
O2 C1 1.271(8) . ?
O2 Ho2 2.298(5) 6_566 ?
O3 C2 1.250(8) . ?
O3 Ho2 2.450(5) 4_546 ?
O4 C2 1.250(8) . ?
O4 Ho2 2.440(5) 4_546 ?
O5 C10 1.260(8) . ?
O5 Ho2 2.341(5) 4_545 ?
O6 O9' 1.00(17) 4_546 ?
O6 C10 1.251(8) . ?
O6 Ho1 2.303(6) 3_444 ?
O7 C11 1.239(11) . ?
O7 Ho2 2.282(5) 3_445 ?
O8 C11 1.36(3) . ?
O9 C19 1.252(8) . ?
O10 C19 1.239(7) . ?
O10 Ho2 2.271(6) 2_656 ?
O8' C11 1.343(15) . ?
O9' O6 1.00(17) 4_556 ?
O10' C19 1.67(19) . ?
O10' Ho2 1.76(19) 2_656 ?
O11 C20 1.256(9) . ?
O12 C20 1.281(9) . ?
O13 Co3 2.076(7) 6_565 ?
O13 H13 0.8478 . ?
O14 H14A 0.8501 . ?
O15 H15 0.8493 . ?
O16 H16A 0.8540 . ?
O16 H16B 0.8363 . ?
O17 Co3 2.066(7) 6_565 ?
O17 H17A 0.8467 . ?
O17 H17B 0.8533 . ?
O18 Co3 2.109(7) 6_565 ?
O18 H18B 0.8436 . ?
O18 H18C 0.8413 . ?
O19 H19B 0.8492 . ?
O19 H19C 0.8449 . ?
O20 H20A 0.8422 . ?
O20 H20B 0.8475 . ?
O21 O21 0.56(4) 2_657 ?
O21 H21A 0.8393 . ?
O21 H21B 0.8460 . ?
C1 C4 1.487(10) . ?
C2 C6 1.502(10) . ?
C2 Ho2 2.807(8) 4_546 ?
C3 C8 1.462(9) . ?
C4 C9 1.379(9) . ?
C4 C5 1.405(10) . ?
C5 C6 1.392(9) . ?
C5 H5 0.9300 . ?
C6 C7 1.377(9) . ?
C7 C8 1.403(10) . ?
C7 H7 0.9300 . ?
C8 C9 1.406(10) . ?
C9 H9 0.9300 . ?
C10 C13 1.479(9) . ?
C11 C15 1.519(12) . ?
C12 C17 1.459(11) . ?
C13 C18 1.365(10) . ?
C13 C14 1.407(10) . ?
C14 C15 1.389(10) . ?
C14 H14 0.9300 . ?
C15 C16 1.366(11) . ?
C16 C17 1.378(10) . ?
C16 H16 0.9300 . ?
C17 C18 1.396(10) . ?
C18 H18 0.9300 . ?
C19 C22 1.479(9) . ?
C20 C24 1.527(11) . ?
C21 C26 1.422(12) . ?
C22 C27 1.382(10) . ?
C22 C23 1.385(9) . ?
C23 C24 1.413(10) . ?
C23 H23 0.9300 . ?
C24 C25 1.338(11) . ?
C25 C26 1.396(11) . ?
C25 H25 0.9300 . ?
C26 C27 1.381(10) . ?
C27 H27 0.9300 . ?
